data_2221809
loop_
_publ_author_name
'Tang, Si-Ping'

_publ_section_title
;Diaquabis(5-carboxy-2-methyl-1<i>H</i>-imidazole-4-carboxylato-\k^2^<i>N</i>^3^,<i>O</i>^4^)cobalt(II)
 dimethylformamide disolvate
;
_journal_coeditor_code SJ2611
_journal_issue 5
_journal_name_full 'Acta Crystallographica Section E'
_journal_page_first m504
_journal_paper_doi 10.1107/S1600536809012902
_journal_volume 65
_journal_year 2009
_chemical_formula_iupac '[Co (C6 H5 N2 O4)2 (H2 O)2], 2C3 H7 N O'
_chemical_formula_moiety 'C12 H14 Co N4 O10, 2(C3 H7 N O)'
_chemical_formula_sum 'C18 H28 Co N6 O12'
_chemical_formula_weight 579.39
_chemical_name_systematic
;
Diaquabis(5-carboxy-2-methyl-1<i>H</i>-imidazole-4-carboxylato-
\k^2^<i>N</i>^3^,<i>O</i>^4^)cobalt(II) dimethylformamide disolvate
;
_space_group_IT_number 2
_symmetry_cell_setting triclinic
_symmetry_space_group_name_Hall '-P 1'
_symmetry_space_group_name_H-M 'P -1'
_atom_sites_solution_hydrogens geom
_atom_sites_solution_primary direct
_atom_sites_solution_secondary difmap
_audit_creation_method SHELXL-97
_cell_angle_alpha 65.173(2)
_cell_angle_beta 83.459(2)
_cell_angle_gamma 68.254(2)
_cell_formula_units_Z 1
_cell_length_a 7.1979(11)
_cell_length_b 9.2180(15)
_cell_length_c 10.8659(17)
_cell_measurement_reflns_used 3423
_cell_measurement_temperature 123(2)
_cell_measurement_theta_max 27.81
_cell_measurement_theta_min 2.58
_cell_volume 607.02(17)
_computing_cell_refinement 'SAINT (Bruker, 2002)'
_computing_data_collection 'SMART (Bruker, 2002)'
_computing_data_reduction 'SAINT (Bruker, 2002)'
_computing_molecular_graphics 'SHELXTL (Sheldrick, 2008)'
_computing_publication_material 'SHELXTL (Sheldrick, 2008)'
_computing_structure_refinement 'SHELXL97 (Sheldrick, 2008)'
_computing_structure_solution 'SHELXS97 (Sheldrick, 2008)'
_diffrn_ambient_temperature 123(2)
_diffrn_measured_fraction_theta_full 0.979
_diffrn_measured_fraction_theta_max 0.979
_diffrn_measurement_device_type 'Bruker SMART APEX area-detector'
_diffrn_measurement_method '\f and \w'
_diffrn_radiation_monochromator graphite
_diffrn_radiation_source 'fine-focus sealed tube'
_diffrn_radiation_type MoK\a
_diffrn_radiation_wavelength 0.71073
_diffrn_reflns_av_R_equivalents 0.0262
_diffrn_reflns_av_sigmaI/netI 0.0407
_diffrn_reflns_limit_h_max 7
_diffrn_reflns_limit_h_min -8
_diffrn_reflns_limit_k_max 11
_diffrn_reflns_limit_k_min -11
_diffrn_reflns_limit_l_max 13
_diffrn_reflns_limit_l_min -13
_diffrn_reflns_number 4588
_diffrn_reflns_theta_full 26.00
_diffrn_reflns_theta_max 26.00
_diffrn_reflns_theta_min 2.58
_diffrn_standards_number 0
_exptl_absorpt_coefficient_mu 0.781
_exptl_absorpt_correction_T_max 0.8985
_exptl_absorpt_correction_T_min 0.8594
_exptl_absorpt_correction_type multi-scan
_exptl_absorpt_process_details '(SADABS; Sheldrick, 1996)'
_exptl_crystal_colour Pink
_exptl_crystal_density_diffrn 1.585
_exptl_crystal_density_method 'not measured'
_exptl_crystal_description Block
_exptl_crystal_F_000 301
_exptl_crystal_size_max 0.20
_exptl_crystal_size_mid 0.15
_exptl_crystal_size_min 0.14
_refine_diff_density_max 0.651
_refine_diff_density_min -0.487
_refine_ls_extinction_method none
_refine_ls_goodness_of_fit_ref 1.064
_refine_ls_hydrogen_treatment mixed
_refine_ls_matrix_type full
_refine_ls_number_parameters 172
_refine_ls_number_reflns 2335
_refine_ls_number_restraints 1
_refine_ls_restrained_S_all 1.064
_refine_ls_R_factor_all 0.0404
_refine_ls_R_factor_gt 0.0385
_refine_ls_shift/su_max_lt 0.001
_refine_ls_shift/su_mean 0.000
_refine_ls_structure_factor_coef Fsqd
_refine_ls_weighting_details 'calc w=1/[\s^2^(Fo^2^)+(0.0631P)^2^+0.2477P] where P=(Fo^2^+2Fc^2^)/3'
_refine_ls_weighting_scheme calc
_refine_ls_wR_factor_gt 0.1041
_refine_ls_wR_factor_ref 0.1062
_reflns_number_gt 2176
_reflns_number_total 2335
_reflns_threshold_expression I>2\s(I)
_cod_data_source_file sj2611.cif
_cod_data_source_block I
_cod_depositor_comments
;
The following automatic conversions were performed:
'_symmetry_cell_setting' value 'Triclinic' changed to 'triclinic'
according to '/home/saulius/struct/CIF-dictionaries/cif_core.dic'
dictionary named 'cif_core.dic' version 2.4.1 from 2010-06-29.

Automatic conversion script
Id: cif_fix_enum 1527 2010-12-29 10:47:43Z saulius 

The following automatic conversions were performed:

'_symmetry_cell_setting' value 'Triclinic' changed to 'triclinic'
according to /home/saulius/struct/CIF-dictionaries/cif_core.dic
dictionary named 'cif_core.dic' version 2.4.1 from 2010-06-29.

Automatic conversion script
Id: cif_fix_values 1715 2011-07-08 13:25:40Z adriana 
;
_cod_database_code 2221809
_cod_database_fobs_code 2221809

loop_
_symmetry_equiv_pos_as_xyz
'x, y, z'
'-x, -y, -z'

loop_
_atom_site_type_symbol
_atom_site_label
_atom_site_fract_x
_atom_site_fract_y
_atom_site_fract_z
_atom_site_U_iso_or_equiv
_atom_site_adp_type
_atom_site_calc_flag
_atom_site_refinement_flags
_atom_site_occupancy
_atom_site_disorder_assembly
_atom_site_disorder_group
Co Co1 0.0000 1.0000 0.5000 0.01688(15) Uani d S 1 . .
O O4 0.1583(2) 0.97632(18) 0.32480(14) 0.0200(3) Uani d . 1 . .
O O1W 0.2666(2) 0.96647(18) 0.58550(14) 0.0214(3) Uani d . 1 . .
H H1W2 0.3716 0.9017 0.5643 0.032 Uiso d R 1 . .
H H1W1 0.2857 1.0585 0.5685 0.032 Uiso d R 1 . .
O O3 0.3261(2) 0.78687(18) 0.23787(14) 0.0220(3) Uani d . 1 . .
O O2 0.4205(2) 0.47831(19) 0.30617(15) 0.0233(3) Uani d D 1 . .
H H2A 0.391(4) 0.5850(15) 0.288(3) 0.035 Uiso d D 1 . .
O O1 0.3990(2) 0.24920(18) 0.48355(16) 0.0241(3) Uani d . 1 . .
O O5 0.8297(3) -0.1528(2) 0.20333(17) 0.0343(4) Uani d . 1 . .
N N1 0.0922(2) 0.7355(2) 0.55599(16) 0.0171(4) Uani d . 1 . .
N N2 0.1798(2) 0.4572(2) 0.62169(17) 0.0181(4) Uani d . 1 . .
H H2 0.1932 0.3523 0.6713 0.022 Uiso calc R 1 . .
N N3 0.6518(3) 0.1293(2) 0.08740(18) 0.0296(4) Uani d . 1 . .
C C6 0.2260(3) 0.8282(3) 0.33158(19) 0.0179(4) Uani d . 1 . .
C C5 0.1936(3) 0.6909(2) 0.4550(2) 0.0174(4) Uani d . 1 . .
C C4 0.2493(3) 0.5176(2) 0.4945(2) 0.0173(4) Uani d . 1 . .
C C3 0.3636(3) 0.4049(3) 0.4250(2) 0.0194(4) Uani d . 1 . .
C C2 0.0862(3) 0.5915(2) 0.6556(2) 0.0181(4) Uani d . 1 . .
C C1 -0.0105(3) 0.5776(3) 0.7860(2) 0.0247(5) Uani d . 1 . .
H H1A 0.0882 0.5048 0.8597 0.037 Uiso calc R 1 . .
H H1B -0.1121 0.5297 0.7961 0.037 Uiso calc R 1 . .
H H1C -0.0703 0.6892 0.7866 0.037 Uiso calc R 1 . .
C C7 0.4556(5) 0.2630(4) 0.0431(3) 0.0559(8) Uani d . 1 . .
H H7A 0.3539 0.2136 0.0754 0.084 Uiso calc R 1 . .
H H7B 0.4450 0.3176 -0.0543 0.084 Uiso calc R 1 . .
H H7C 0.4384 0.3461 0.0788 0.084 Uiso calc R 1 . .
C C8 0.8227(5) 0.1820(4) 0.0586(3) 0.0480(7) Uani d . 1 . .
H H8A 0.8213 0.2500 -0.0369 0.072 Uiso calc R 1 . .
H H8B 0.9434 0.0827 0.0854 0.072 Uiso calc R 1 . .
H H8C 0.8175 0.2484 0.1081 0.072 Uiso calc R 1 . .
C C9 0.6694(4) -0.0318(3) 0.1589(2) 0.0309(5) Uani d . 1 . .
H H9 0.5524 -0.0563 0.1773 0.037 Uiso calc R 1 . .

loop_
_atom_site_aniso_label
_atom_site_aniso_U_11
_atom_site_aniso_U_22
_atom_site_aniso_U_33
_atom_site_aniso_U_12
_atom_site_aniso_U_13
_atom_site_aniso_U_23
Co1 0.0189(2) 0.0105(2) 0.0213(2) -0.00437(16) 0.00295(15) -0.00778(16)
O4 0.0233(8) 0.0124(7) 0.0237(7) -0.0055(6) 0.0032(5) -0.0082(6)
O1W 0.0208(7) 0.0153(7) 0.0301(8) -0.0054(6) 0.0030(6) -0.0126(6)
O3 0.0273(8) 0.0180(7) 0.0221(7) -0.0078(6) 0.0063(6) -0.0110(6)
O2 0.0279(8) 0.0168(7) 0.0297(8) -0.0076(6) 0.0065(6) -0.0151(7)
O1 0.0227(8) 0.0146(8) 0.0375(8) -0.0059(6) 0.0044(6) -0.0144(6)
O5 0.0393(10) 0.0179(8) 0.0395(9) -0.0122(7) 0.0049(7) -0.0051(7)
N1 0.0172(9) 0.0136(8) 0.0209(8) -0.0043(7) 0.0028(6) -0.0087(7)
N2 0.0200(8) 0.0098(8) 0.0240(8) -0.0056(7) 0.0010(6) -0.0063(7)
N3 0.0419(11) 0.0206(9) 0.0236(9) -0.0106(8) 0.0034(8) -0.0076(7)
C6 0.0152(9) 0.0167(10) 0.0228(10) -0.0060(8) 0.0005(7) -0.0086(8)
C5 0.0161(9) 0.0155(10) 0.0218(9) -0.0049(8) 0.0017(7) -0.0094(8)
C4 0.0163(9) 0.0147(10) 0.0227(9) -0.0057(8) 0.0003(7) -0.0091(8)
C3 0.0152(9) 0.0160(10) 0.0303(10) -0.0045(8) -0.0002(8) -0.0130(9)
C2 0.0172(10) 0.0128(10) 0.0243(10) -0.0054(8) -0.0001(7) -0.0074(8)
C1 0.0299(11) 0.0205(11) 0.0245(10) -0.0105(9) 0.0045(8) -0.0096(9)
C7 0.0534(15) 0.0351(15) 0.0471(15) 0.0034(13) 0.0177(13) -0.0078(12)
C8 0.0650(16) 0.0353(14) 0.0426(14) -0.0331(13) -0.0161(13) 0.0028(12)
C9 0.0366(13) 0.0268(12) 0.0336(12) -0.0164(11) 0.0115(10) -0.0143(10)

loop_
_atom_type_symbol
_atom_type_description
_atom_type_scat_dispersion_real
_atom_type_scat_dispersion_imag
_atom_type_scat_source
C C 0.0033 0.0016 'International Tables Vol C Tables 4.2.6.8 and 6.1.1.4'
H H 0.0000 0.0000 'International Tables Vol C Tables 4.2.6.8 and 6.1.1.4'
Co Co 0.3494 0.9721 'International Tables Vol C Tables 4.2.6.8 and 6.1.1.4'
N N 0.0061 0.0033 'International Tables Vol C Tables 4.2.6.8 and 6.1.1.4'
O O 0.0106 0.0060 'International Tables Vol C Tables 4.2.6.8 and 6.1.1.4'

loop_
_geom_angle_atom_site_label_1
_geom_angle_atom_site_label_2
_geom_angle_atom_site_label_3
_geom_angle_site_symmetry_1
_geom_angle_site_symmetry_3
_geom_angle
_geom_angle_publ_flag
O1W Co1 O1W 2_576 . 180.00(8) ?
O1W Co1 N1 2_576 2_576 90.58(6) ?
O1W Co1 N1 . 2_576 89.42(6) ?
O1W Co1 N1 2_576 . 89.42(6) ?
O1W Co1 N1 . . 90.58(6) ?
N1 Co1 N1 2_576 . 180.0 ?
O1W Co1 O4 2_576 . 90.84(5) ?
O1W Co1 O4 . . 89.16(5) ?
N1 Co1 O4 2_576 . 101.17(6) ?
N1 Co1 O4 . . 78.83(6) ?
O1W Co1 O4 2_576 2_576 89.16(5) ?
O1W Co1 O4 . 2_576 90.84(5) ?
N1 Co1 O4 2_576 2_576 78.83(6) ?
N1 Co1 O4 . 2_576 101.17(6) ?
O4 Co1 O4 . 2_576 180.0 ?
C6 O4 Co1 . . 113.98(12) ?
Co1 O1W H1W2 . . 114.5 ?
Co1 O1W H1W1 . . 114.9 ?
H1W2 O1W H1W1 . . 106.7 ?
C3 O2 H2A . . 108.9(18) ?
C2 N1 C5 . . 106.13(15) ?
C2 N1 Co1 . . 142.57(14) ?
C5 N1 Co1 . . 111.29(12) ?
C2 N2 C4 . . 107.99(16) ?
C2 N2 H2 . . 126.0 ?
C4 N2 H2 . . 126.0 ?
C9 N3 C8 . . 121.9(2) ?
C9 N3 C7 . . 120.7(2) ?
C8 N3 C7 . . 117.2(2) ?
O4 C6 O3 . . 123.66(18) ?
O4 C6 C5 . . 118.29(17) ?
O3 C6 C5 . . 118.04(17) ?
N1 C5 C4 . . 109.64(17) ?
N1 C5 C6 . . 117.57(17) ?
C4 C5 C6 . . 132.78(18) ?
N2 C4 C5 . . 105.63(17) ?
N2 C4 C3 . . 123.03(18) ?
C5 C4 C3 . . 131.33(19) ?
O1 C3 O2 . . 124.18(18) ?
O1 C3 C4 . . 119.29(19) ?
O2 C3 C4 . . 116.53(17) ?
N1 C2 N2 . . 110.61(17) ?
N1 C2 C1 . . 125.33(18) ?
N2 C2 C1 . . 124.06(18) ?
C2 C1 H1A . . 109.5 ?
C2 C1 H1B . . 109.5 ?
H1A C1 H1B . . 109.5 ?
C2 C1 H1C . . 109.5 ?
H1A C1 H1C . . 109.5 ?
H1B C1 H1C . . 109.5 ?
N3 C7 H7A . . 109.5 ?
N3 C7 H7B . . 109.5 ?
H7A C7 H7B . . 109.5 ?
N3 C7 H7C . . 109.5 ?
H7A C7 H7C . . 109.5 ?
H7B C7 H7C . . 109.5 ?
N3 C8 H8A . . 109.5 ?
N3 C8 H8B . . 109.5 ?
H8A C8 H8B . . 109.5 ?
N3 C8 H8C . . 109.5 ?
H8A C8 H8C . . 109.5 ?
H8B C8 H8C . . 109.5 ?
O5 C9 N3 . . 124.9(2) ?
O5 C9 H9 . . 117.5 ?
N3 C9 H9 . . 117.5 ?

loop_
_geom_bond_atom_site_label_1
_geom_bond_atom_site_label_2
_geom_bond_site_symmetry_2
_geom_bond_distance
_geom_bond_publ_flag
Co1 O1W 2_576 2.0895(14) ?
Co1 O1W . 2.0895(14) ?
Co1 N1 2_576 2.0982(16) ?
Co1 N1 . 2.0982(16) ?
Co1 O4 . 2.1543(14) ?
Co1 O4 2_576 2.1543(14) ?
O4 C6 . 1.240(2) ?
O1W H1W2 . 0.8500 ?
O1W H1W1 . 0.8500 ?
O3 C6 . 1.287(2) ?
O2 C3 . 1.282(3) ?
O2 H2A . 0.863(10) ?
O1 C3 . 1.237(2) ?
O5 C9 . 1.237(3) ?
N1 C2 . 1.327(3) ?
N1 C5 . 1.371(2) ?
N2 C2 . 1.353(3) ?
N2 C4 . 1.368(3) ?
N2 H2 . 0.8600 ?
N3 C9 . 1.319(3) ?
N3 C8 . 1.440(3) ?
N3 C7 . 1.453(3) ?
C6 C5 . 1.476(3) ?
C5 C4 . 1.374(3) ?
C4 C3 . 1.486(3) ?
C2 C1 . 1.482(3) ?
C1 H1A . 0.9600 ?
C1 H1B . 0.9600 ?
C1 H1C . 0.9600 ?
C7 H7A . 0.9600 ?
C7 H7B . 0.9600 ?
C7 H7C . 0.9600 ?
C8 H8A . 0.9600 ?
C8 H8B . 0.9600 ?
C8 H8C . 0.9600 ?
C9 H9 . 0.9300 ?

loop_
_geom_hbond_atom_site_label_D
_geom_hbond_atom_site_label_H
_geom_hbond_atom_site_label_A
_geom_hbond_site_symmetry_A
_geom_hbond_distance_DH
_geom_hbond_distance_HA
_geom_hbond_distance_DA
_geom_hbond_angle_DHA
N2 H2 O5 2_656 0.86 1.83 2.670(2) 166.2
O2 H2A O3 . 0.863(10) 1.593(11) 2.452(2) 173(3)
O1W H1W2 O1 2_666 0.85 1.91 2.7579(19) 177.6
O1W H1W1 O1 1_565 0.85 2.03 2.847(2) 160.0

loop_
_geom_torsion_atom_site_label_1
_geom_torsion_atom_site_label_2
_geom_torsion_atom_site_label_3
_geom_torsion_atom_site_label_4
_geom_torsion_site_symmetry_1
_geom_torsion_site_symmetry_2
_geom_torsion_site_symmetry_3
_geom_torsion_site_symmetry_4
_geom_torsion
_geom_torsion_publ_flag
O1W Co1 O4 C6 2_576 . . . -87.79(14) ?
O1W Co1 O4 C6 . . . . 92.21(14) ?
N1 Co1 O4 C6 2_576 . . . -178.54(13) ?
N1 Co1 O4 C6 . . . . 1.46(13) ?
O1W Co1 N1 C2 2_576 . . . -89.6(2) ?
O1W Co1 N1 C2 . . . . 90.4(2) ?
O4 Co1 N1 C2 . . . . 179.4(2) ?
O4 Co1 N1 C2 2_576 . . . -0.6(2) ?
O1W Co1 N1 C5 2_576 . . . 89.19(13) ?
O1W Co1 N1 C5 . . . . -90.81(13) ?
O4 Co1 N1 C5 . . . . -1.78(12) ?
O4 Co1 N1 C5 2_576 . . . 178.22(12) ?
Co1 O4 C6 O3 . . . . -179.57(15) ?
Co1 O4 C6 C5 . . . . -0.8(2) ?
C2 N1 C5 C4 . . . . 0.0(2) ?
Co1 N1 C5 C4 . . . . -179.25(13) ?
C2 N1 C5 C6 . . . . -178.74(17) ?
Co1 N1 C5 C6 . . . . 2.0(2) ?
O4 C6 C5 N1 . . . . -0.8(3) ?
O3 C6 C5 N1 . . . . 178.00(16) ?
O4 C6 C5 C4 . . . . -179.21(19) ?
O3 C6 C5 C4 . . . . -0.4(3) ?
C2 N2 C4 C5 . . . . 0.0(2) ?
C2 N2 C4 C3 . . . . 178.91(17) ?
N1 C5 C4 N2 . . . . 0.0(2) ?
C6 C5 C4 N2 . . . . 178.5(2) ?
N1 C5 C4 C3 . . . . -178.80(19) ?
C6 C5 C4 C3 . . . . -0.3(4) ?
N2 C4 C3 O1 . . . . -0.1(3) ?
C5 C4 C3 O1 . . . . 178.5(2) ?
N2 C4 C3 O2 . . . . -179.72(17) ?
C5 C4 C3 O2 . . . . -1.1(3) ?
C5 N1 C2 N2 . . . . 0.0(2) ?
Co1 N1 C2 N2 . . . . 178.85(15) ?
C5 N1 C2 C1 . . . . -179.54(18) ?
Co1 N1 C2 C1 . . . . -0.7(4) ?
C4 N2 C2 N1 . . . . 0.0(2) ?
C4 N2 C2 C1 . . . . 179.55(18) ?
C8 N3 C9 O5 . . . . -2.9(4) ?
C7 N3 C9 O5 . . . . -178.2(2) ?
